data_7226529
loop_
_publ_author_name
'Payne, Richard M.'
'Oliver, Clive L.'

_publ_section_title
;
 Single-crystal-to-single-crystal transformation of the desolvation of a
 cyclotriveratrylene--acetonitrile inclusion complex via a gating
 mechanism with subsequent polymorphism
;
_journal_issue 41
_journal_name_full CrystEngComm
_journal_page_first 7965
_journal_paper_doi 10.1039/C6CE01078D
_journal_volume 18
_journal_year 2016
_chemical_formula_moiety 'C27 H30 O6'
_chemical_formula_sum 'C27 H30 O6'
_chemical_formula_weight 450.51
_space_group_crystal_system monoclinic
_space_group_IT_number 14
_space_group_name_Hall '-P 2ybc'
_space_group_name_H-M_alt 'P 1 21/c 1'
_symmetry_space_group_name_Hall '-P 2ybc'
_symmetry_space_group_name_H-M 'P 1 21/c 1'
_atom_sites_solution_hydrogens geom
_audit_creation_date 2015-12-09
_audit_creation_method
;
Olex2 1.2
(compiled 2015.09.30 svn.r3233 for OlexSys, GUI svn.r5103)
;
_audit_update_record
;
2016-05-07 deposited with the CCDC.
2016-09-12 downloaded from the CCDC.
;
_cell_angle_alpha 90
_cell_angle_beta 90.819(3)
_cell_angle_gamma 90
_cell_formula_units_Z 8
_cell_length_a 18.606(2)
_cell_length_b 24.551(3)
_cell_length_c 10.4027(13)
_cell_measurement_reflns_used 9933
_cell_measurement_temperature 153(2)
_cell_measurement_theta_max 25.35
_cell_measurement_theta_min 2.34
_cell_volume 4751.4(10)
_computing_molecular_graphics 'Olex2 (Dolomanov et al., 2009)'
_computing_publication_material 'Olex2 (Dolomanov et al., 2009)'
_computing_structure_refinement 'ShelXL (Sheldrick, 2015)'
_diffrn_ambient_temperature 153.15
_diffrn_measured_fraction_theta_full 1.000
_diffrn_measured_fraction_theta_max 0.997
_diffrn_measurement_device_type 'CCD area detector'
_diffrn_measurement_method 'phi and omega scans'
_diffrn_radiation_monochromator graphite
_diffrn_radiation_type MoK\a
_diffrn_radiation_wavelength 0.71073
_diffrn_reflns_av_R_equivalents 0.0362
_diffrn_reflns_av_unetI/netI 0.0310
_diffrn_reflns_Laue_measured_fraction_full 1.000
_diffrn_reflns_Laue_measured_fraction_max 0.997
_diffrn_reflns_limit_h_max 22
_diffrn_reflns_limit_h_min -23
_diffrn_reflns_limit_k_max 30
_diffrn_reflns_limit_k_min -30
_diffrn_reflns_limit_l_max 13
_diffrn_reflns_limit_l_min -12
_diffrn_reflns_number 48505
_diffrn_reflns_point_group_measured_fraction_full 1.000
_diffrn_reflns_point_group_measured_fraction_max 0.997
_diffrn_reflns_theta_full 26.000
_diffrn_reflns_theta_max 26.472
_diffrn_reflns_theta_min 1.373
_exptl_absorpt_coefficient_mu 0.088
_exptl_absorpt_correction_T_max 1
_exptl_absorpt_correction_T_min 0.917
_exptl_absorpt_correction_type multi-scan
_exptl_crystal_colour 'dull light brown'
_exptl_crystal_colour_lustre dull
_exptl_crystal_colour_modifier light
_exptl_crystal_colour_primary brown
_exptl_crystal_density_diffrn 1.260
_exptl_crystal_description block
_exptl_crystal_F_000 1920
_exptl_crystal_size_max 0.6
_exptl_crystal_size_mid 0.33
_exptl_crystal_size_min 0.24
_refine_diff_density_max 0.684
_refine_diff_density_min -0.376
_refine_diff_density_rms 0.042
_refine_ls_extinction_method none
_refine_ls_goodness_of_fit_ref 1.027
_refine_ls_hydrogen_treatment constr
_refine_ls_matrix_type full
_refine_ls_number_parameters 607
_refine_ls_number_reflns 9790
_refine_ls_number_restraints 0
_refine_ls_restrained_S_all 1.027
_refine_ls_R_factor_all 0.0696
_refine_ls_R_factor_gt 0.0444
_refine_ls_shift/su_max 0.001
_refine_ls_shift/su_mean 0.000
_refine_ls_structure_factor_coef Fsqd
_refine_ls_weighting_details 'w=1/[\s^2^(Fo^2^)+(0.0451P)^2^+2.3437P] where P=(Fo^2^+2Fc^2^)/3'
_refine_ls_weighting_scheme calc
_refine_ls_wR_factor_gt 0.1005
_refine_ls_wR_factor_ref 0.1122
_reflns_Friedel_coverage 0.000
_reflns_number_gt 7185
_reflns_number_total 9790
_reflns_threshold_expression 'I > 2\s(I)'
_cod_data_source_file c6ce01078d2.cif
_cod_data_source_block rpctvacetonitrilevac2
_cod_depositor_comments 'Adding full bibliography for 7226528--7226529.cif.'
_cod_original_cell_volume 4751.5(10)
_cod_database_code 7226529
_shelx_space_group_comment
;
The symmetry employed for this shelxl refinement is uniquely defined
by the following loop, which should always be used as a source of
symmetry information in preference to the above space-group names.
They are only intended as comments.
;
_olex2_refinement_description
;
1. Fixed Uiso
 At 1.2 times of:
  All C(H) groups, All C(H,H) groups
 At 1.5 times of:
  All C(H,H,H) groups
2.a Secondary CH2 refined with riding coordinates:
 C27B(H27A,H27B), C18B(H18A,H18B), C9A(H9AA,H9AB), C9B(H9BA,H9BB), C27A(H27C,
 H27D), C18A(H18C,H18D)
2.b Aromatic/amide H refined with riding coordinates:
 C21A(H21A), C6A(H6A), C15A(H15A), C3B(H3B), C3A(H3A), C15B(H15B), C21B(H21B),
 C6B(H6B), C24A(H24A), C12A(H12A), C12B(H12B), C24B(H24B)
2.c Idealised Me refined as rotating group:
 C8B(H8BA,H8BB,H8BC), C25B(H25A,H25B,H25C), C16A(H16D,H16E,H16F), C7B(H7BA,
 H7BB,H7BC), C17A(H17D,H17E,H17F), C16B(H16A,H16B,H16C), C26A(H26D,H26E,H26F),
 C25A(H25D,H25E,H25F), C26B(H26A,H26B,H26C), C17B(H17A,H17B,H17C), C8A(H8AA,
 H8AB,H8AC), C7A(H7AA,H7AB,H7AC)
;
_shelx_shelxl_version_number 2014/7
_olex2_submission_special_instructions 'No special instructions were received'

loop_
_space_group_symop_operation_xyz
'x, y, z'
'-x, y+1/2, -z+1/2'
'-x, -y, -z'
'x, -y-1/2, z-1/2'

loop_
_atom_site_label
_atom_site_type_symbol
_atom_site_fract_x
_atom_site_fract_y
_atom_site_fract_z
_atom_site_U_iso_or_equiv
_atom_site_adp_type
_atom_site_occupancy
_atom_site_site_symmetry_order
_atom_site_calc_flag
_atom_site_refinement_flags_posn
O1B O 0.27417(6) 0.37467(5) 0.70141(12) 0.0308(3) Uani 1 1 d .
O2B O 0.20748(6) 0.28445(5) 0.77026(12) 0.0307(3) Uani 1 1 d .
O5B O 0.66459(7) 0.27718(5) 0.77652(13) 0.0366(3) Uani 1 1 d .
O3A O 0.00378(6) -0.13961(5) 1.91327(11) 0.0316(3) Uani 1 1 d .
O4A O 0.14563(6) -0.13718(5) 1.91690(11) 0.0316(3) Uani 1 1 d .
O3B O 0.36292(7) 0.04657(5) 0.84896(12) 0.0330(3) Uani 1 1 d .
O4B O 0.50179(7) 0.04503(5) 0.85094(12) 0.0339(3) Uani 1 1 d .
O6A O 0.22611(7) -0.01754(5) 1.19431(12) 0.0344(3) Uani 1 1 d .
O5A O 0.30352(7) -0.04369(6) 1.39780(12) 0.0362(3) Uani 1 1 d .
O6B O 0.60641(7) 0.37005(5) 0.70295(13) 0.0361(3) Uani 1 1 d .
O1A O -0.11270(7) -0.03437(6) 1.19608(13) 0.0396(3) Uani 1 1 d .
C21A C 0.15277(9) -0.09867(7) 1.21580(15) 0.0247(4) Uani 1 1 d .
H21A H 0.1261 -0.0895 1.1403 0.030 Uiso 1 1 calc R
C4B C 0.33280(9) 0.22792(7) 0.52864(16) 0.0238(4) Uani 1 1 d .
C5A C 0.00053(9) -0.15217(7) 1.28452(15) 0.0232(4) Uani 1 1 d .
C6A C -0.02744(9) -0.10672(7) 1.22035(16) 0.0263(4) Uani 1 1 d .
H6A H -0.0051 -0.0948 1.1438 0.032 Uiso 1 1 calc R
C15A C 0.00231(10) -0.17904(7) 1.69894(16) 0.0256(4) Uani 1 1 d .
H15A H -0.0486 -0.1815 1.6995 0.031 Uiso 1 1 calc R
C3B C 0.27751(9) 0.23112(7) 0.61885(16) 0.0247(4) Uani 1 1 d .
H3B H 0.2522 0.1989 0.6405 0.030 Uiso 1 1 calc R
C10A C 0.03766(9) -0.15829(7) 1.80547(15) 0.0252(4) Uani 1 1 d .
C3A C -0.09398(9) -0.14175(7) 1.43822(16) 0.0276(4) Uani 1 1 d .
H3A H -0.1179 -0.1544 1.5125 0.033 Uiso 1 1 calc R
C15B C 0.35872(9) 0.10704(7) 0.66236(16) 0.0258(4) Uani 1 1 d .
H15B H 0.3077 0.1069 0.6609 0.031 Uiso 1 1 calc R
C2B C 0.25873(9) 0.27948(7) 0.67705(16) 0.0244(4) Uani 1 1 d .
C1B C 0.29403(9) 0.32733(7) 0.64082(16) 0.0247(4) Uani 1 1 d .
C21B C 0.52633(9) 0.32285(7) 0.55126(16) 0.0273(4) Uani 1 1 d .
H21B H 0.5050 0.3563 0.5250 0.033 Uiso 1 1 calc R
C13A C 0.11360(9) -0.19388(6) 1.59018(15) 0.0248(4) Uani 1 1 d .
O2A O -0.17850(7) -0.06694(6) 1.41681(12) 0.0437(4) Uani 1 1 d .
C27B C 0.43448(9) 0.27677(7) 0.40941(16) 0.0266(4) Uani 1 1 d .
H27A H 0.4348 0.3108 0.3583 0.032 Uiso 1 1 calc R
H27B H 0.4336 0.2455 0.3492 0.032 Uiso 1 1 calc R
C20B C 0.58065(9) 0.32386(7) 0.64335(17) 0.0277(4) Uani 1 1 d .
C11B C 0.47032(9) 0.07602(7) 0.75567(16) 0.0265(4) Uani 1 1 d .
C18B C 0.51455(9) 0.16987(7) 0.47680(16) 0.0268(4) Uani 1 1 d .
H18A H 0.4866 0.1747 0.3959 0.032 Uiso 1 1 calc R
H18B H 0.5588 0.1494 0.4563 0.032 Uiso 1 1 calc R
C6B C 0.34700(9) 0.32474(7) 0.54897(16) 0.0252(4) Uani 1 1 d .
H6B H 0.3696 0.3575 0.5225 0.030 Uiso 1 1 calc R
C13B C 0.47024(9) 0.13668(7) 0.57030(16) 0.0246(4) Uani 1 1 d .
C24A C 0.23238(9) -0.12634(7) 1.42966(16) 0.0270(4) Uani 1 1 d .
H24A H 0.2607 -0.1363 1.5027 0.032 Uiso 1 1 calc R
C4A C -0.03360(9) -0.17001(7) 1.39564(15) 0.0234(4) Uani 1 1 d .
C23A C 0.17515(9) -0.16001(7) 1.39138(15) 0.0240(4) Uani 1 1 d .
C9A C -0.00579(10) -0.21685(7) 1.47712(16) 0.0268(4) Uani 1 1 d .
H9AA H -0.0469 -0.2382 1.5093 0.032 Uiso 1 1 calc R
H9AB H 0.0237 -0.2412 1.4235 0.032 Uiso 1 1 calc R
C19A C 0.24886(9) -0.07907(7) 1.36444(16) 0.0271(4) Uani 1 1 d .
C22A C 0.13469(9) -0.14608(7) 1.28280(15) 0.0231(4) Uani 1 1 d .
C12A C 0.14981(10) -0.17455(7) 1.70041(16) 0.0260(4) Uani 1 1 d .
H12A H 0.2009 -0.1737 1.7018 0.031 Uiso 1 1 calc R
C9B C 0.35090(9) 0.17182(7) 0.47650(16) 0.0266(4) Uani 1 1 d .
H9BA H 0.3778 0.1760 0.3956 0.032 Uiso 1 1 calc R
H9BB H 0.3057 0.1522 0.4559 0.032 Uiso 1 1 calc R
C10B C 0.39492(9) 0.07709(7) 0.75490(16) 0.0262(4) Uani 1 1 d .
C11A C 0.11314(10) -0.15671(7) 1.80682(15) 0.0251(4) Uani 1 1 d .
C14B C 0.39544(9) 0.13778(7) 0.57025(16) 0.0239(4) Uani 1 1 d .
C5B C 0.36847(9) 0.27531(7) 0.49373(15) 0.0240(4) Uani 1 1 d .
C19B C 0.61266(9) 0.27454(7) 0.68113(17) 0.0282(4) Uani 1 1 d .
C27A C 0.06923(9) -0.17726(7) 1.23444(16) 0.0260(4) Uani 1 1 d .
H27C H 0.0681 -0.1769 1.1393 0.031 Uiso 1 1 calc R
H27D H 0.0726 -0.2156 1.2631 0.031 Uiso 1 1 calc R
C22B C 0.50152(9) 0.27398(7) 0.49496(16) 0.0248(4) Uani 1 1 d .
C23B C 0.53547(9) 0.22566(7) 0.52943(16) 0.0247(4) Uani 1 1 d .
C14A C 0.03904(10) -0.19665(6) 1.58991(16) 0.0246(4) Uani 1 1 d .
C1A C -0.08640(9) -0.07857(7) 1.26438(17) 0.0291(4) Uani 1 1 d .
C2A C -0.11996(9) -0.09607(8) 1.37609(16) 0.0288(4) Uani 1 1 d .
C18A C 0.15860(10) -0.20911(7) 1.47441(16) 0.0286(4) Uani 1 1 d .
H18C H 0.2042 -0.2258 1.5046 0.034 Uiso 1 1 calc R
H18D H 0.1324 -0.2365 1.4221 0.034 Uiso 1 1 calc R
C12B C 0.50662(9) 0.10485(7) 0.66317(16) 0.0264(4) Uani 1 1 d .
H12B H 0.5576 0.1032 0.6621 0.032 Uiso 1 1 calc R
C24B C 0.59127(9) 0.22699(7) 0.62158(17) 0.0271(4) Uani 1 1 d .
H24B H 0.6151 0.1940 0.6436 0.033 Uiso 1 1 calc R
C20A C 0.20773(9) -0.06502(7) 1.25543(16) 0.0263(4) Uani 1 1 d .
C8B C 0.18368(10) 0.23470(8) 0.82749(18) 0.0329(4) Uani 1 1 d .
H8BA H 0.1542 0.2143 0.7652 0.049 Uiso 1 1 calc GR
H8BB H 0.1551 0.2430 0.9034 0.049 Uiso 1 1 calc GR
H8BC H 0.2255 0.2127 0.8530 0.049 Uiso 1 1 calc GR
C25B C 0.68387(11) 0.22616(8) 0.8338(2) 0.0402(5) Uani 1 1 d .
H25A H 0.6402 0.2061 0.8558 0.060 Uiso 1 1 calc GR
H25B H 0.7126 0.2327 0.9119 0.060 Uiso 1 1 calc GR
H25C H 0.7120 0.2048 0.7729 0.060 Uiso 1 1 calc GR
C16A C -0.07309(10) -0.13917(10) 1.90677(18) 0.0428(5) Uani 1 1 d .
H16D H -0.0891 -0.1171 1.8333 0.064 Uiso 1 1 calc GR
H16E H -0.0920 -0.1236 1.9862 0.064 Uiso 1 1 calc GR
H16F H -0.0908 -0.1765 1.8963 0.064 Uiso 1 1 calc GR
C7B C 0.32701(10) 0.41689(7) 0.70327(19) 0.0331(4) Uani 1 1 d .
H7BA H 0.3732 0.4020 0.7333 0.050 Uiso 1 1 calc GR
H7BB H 0.3119 0.4460 0.7614 0.050 Uiso 1 1 calc GR
H7BC H 0.3323 0.4316 0.6164 0.050 Uiso 1 1 calc GR
C17A C 0.22215(10) -0.13376(9) 1.91646(19) 0.0409(5) Uani 1 1 d .
H17D H 0.2424 -0.1700 1.9017 0.061 Uiso 1 1 calc GR
H17E H 0.2395 -0.1198 1.9996 0.061 Uiso 1 1 calc GR
H17F H 0.2372 -0.1091 1.8478 0.061 Uiso 1 1 calc GR
C16B C 0.28625(10) 0.04431(9) 0.8462(2) 0.0395(5) Uani 1 1 d .
H16A H 0.2668 0.0805 0.8645 0.059 Uiso 1 1 calc GR
H16B H 0.2698 0.0185 0.9112 0.059 Uiso 1 1 calc GR
H16C H 0.2696 0.0324 0.7609 0.059 Uiso 1 1 calc GR
C26A C 0.17236(10) 0.00572(8) 1.11274(19) 0.0386(5) Uani 1 1 d .
H26D H 0.1672 -0.0163 1.0345 0.058 Uiso 1 1 calc GR
H26E H 0.1863 0.0429 1.0897 0.058 Uiso 1 1 calc GR
H26F H 0.1265 0.0065 1.1578 0.058 Uiso 1 1 calc GR
C25A C 0.33020(11) -0.04644(9) 1.52662(19) 0.0419(5) Uani 1 1 d .
H25D H 0.2900 -0.0436 1.5862 0.063 Uiso 1 1 calc GR
H25E H 0.3638 -0.0164 1.5422 0.063 Uiso 1 1 calc GR
H25F H 0.3551 -0.0812 1.5401 0.063 Uiso 1 1 calc GR
C26B C 0.56427(13) 0.41809(8) 0.6886(2) 0.0474(6) Uani 1 1 d .
H26A H 0.5598 0.4274 0.5972 0.071 Uiso 1 1 calc GR
H26B H 0.5876 0.4482 0.7349 0.071 Uiso 1 1 calc GR
H26C H 0.5164 0.4118 0.7238 0.071 Uiso 1 1 calc GR
C17B C 0.57775(11) 0.03847(10) 0.8468(2) 0.0487(6) Uani 1 1 d .
H17A H 0.5911 0.0235 0.7632 0.073 Uiso 1 1 calc GR
H17B H 0.5934 0.0135 0.9153 0.073 Uiso 1 1 calc GR
H17C H 0.6011 0.0739 0.8592 0.073 Uiso 1 1 calc GR
C8A C -0.18790(11) -0.06394(10) 1.55199(19) 0.0443(5) Uani 1 1 d .
H8AA H -0.2006 -0.1000 1.5850 0.066 Uiso 1 1 calc GR
H8AB H -0.2265 -0.0381 1.5709 0.066 Uiso 1 1 calc GR
H8AC H -0.1431 -0.0517 1.5933 0.066 Uiso 1 1 calc GR
C7A C -0.09268(19) 0.01575(11) 1.2464(3) 0.0885(11) Uani 1 1 d .
H7AA H -0.1094 0.0187 1.3351 0.133 Uiso 1 1 calc GR
H7AB H -0.1143 0.0449 1.1944 0.133 Uiso 1 1 calc GR
H7AC H -0.0402 0.0191 1.2453 0.133 Uiso 1 1 calc GR

loop_
_atom_site_aniso_label
_atom_site_aniso_U_11
_atom_site_aniso_U_22
_atom_site_aniso_U_33
_atom_site_aniso_U_23
_atom_site_aniso_U_13
_atom_site_aniso_U_12
O1B 0.0306(7) 0.0244(6) 0.0374(7) -0.0024(5) 0.0038(5) 0.0044(5)
O2B 0.0268(6) 0.0319(7) 0.0334(7) -0.0003(5) 0.0070(5) 0.0024(5)
O5B 0.0301(7) 0.0394(8) 0.0400(8) 0.0048(6) -0.0080(6) -0.0074(6)
O3A 0.0316(7) 0.0448(8) 0.0183(6) -0.0019(5) 0.0022(5) 0.0087(6)
O4A 0.0318(7) 0.0442(8) 0.0188(6) -0.0017(5) -0.0008(5) 0.0051(6)
O3B 0.0309(7) 0.0330(7) 0.0353(7) 0.0073(6) 0.0055(5) -0.0006(5)
O4B 0.0320(7) 0.0357(7) 0.0341(7) 0.0085(6) 0.0005(6) 0.0079(6)
O6A 0.0320(7) 0.0396(8) 0.0316(7) 0.0085(6) 0.0000(5) -0.0087(6)
O5A 0.0268(7) 0.0521(8) 0.0297(7) -0.0034(6) -0.0023(5) -0.0076(6)
O6B 0.0354(7) 0.0313(7) 0.0417(8) -0.0033(6) -0.0007(6) -0.0075(6)
O1A 0.0386(8) 0.0433(8) 0.0367(8) 0.0119(6) -0.0040(6) 0.0066(6)
C21A 0.0248(9) 0.0330(9) 0.0165(8) -0.0012(7) 0.0025(7) 0.0018(7)
C4B 0.0249(9) 0.0257(9) 0.0206(8) -0.0012(7) -0.0062(7) 0.0028(7)
C5A 0.0251(9) 0.0255(9) 0.0189(8) -0.0061(7) -0.0006(7) -0.0054(7)
C6A 0.0259(9) 0.0344(10) 0.0184(8) 0.0001(7) -0.0011(7) -0.0051(7)
C15A 0.0316(9) 0.0229(8) 0.0225(9) 0.0052(7) 0.0021(7) 0.0028(7)
C3B 0.0231(8) 0.0254(9) 0.0255(9) 0.0010(7) -0.0050(7) 0.0000(7)
C10A 0.0353(10) 0.0240(9) 0.0165(8) 0.0046(7) 0.0047(7) 0.0074(7)
C3A 0.0272(9) 0.0373(10) 0.0182(8) -0.0024(7) 0.0002(7) -0.0043(8)
C15B 0.0246(9) 0.0241(9) 0.0288(9) -0.0049(7) 0.0007(7) 0.0002(7)
C2B 0.0204(8) 0.0303(9) 0.0225(9) 0.0013(7) -0.0020(7) 0.0029(7)
C1B 0.0253(9) 0.0241(9) 0.0246(9) -0.0017(7) -0.0036(7) 0.0065(7)
C21B 0.0284(9) 0.0258(9) 0.0279(9) 0.0024(7) 0.0071(7) 0.0007(7)
C13A 0.0373(10) 0.0165(8) 0.0208(8) 0.0055(7) 0.0045(7) 0.0058(7)
O2A 0.0358(8) 0.0665(10) 0.0290(7) 0.0019(7) 0.0035(6) 0.0209(7)
C27B 0.0328(10) 0.0256(9) 0.0215(9) 0.0015(7) 0.0010(7) 0.0015(7)
C20B 0.0265(9) 0.0276(9) 0.0292(9) -0.0011(7) 0.0075(7) -0.0062(7)
C11B 0.0318(9) 0.0224(9) 0.0252(9) -0.0014(7) 0.0000(7) 0.0049(7)
C18B 0.0286(9) 0.0277(9) 0.0241(9) -0.0018(7) 0.0046(7) 0.0047(7)
C6B 0.0263(9) 0.0244(9) 0.0248(9) 0.0033(7) -0.0033(7) 0.0011(7)
C13B 0.0295(9) 0.0213(8) 0.0231(9) -0.0059(7) 0.0017(7) 0.0020(7)
C24A 0.0253(9) 0.0366(10) 0.0192(8) -0.0031(7) 0.0018(7) 0.0081(7)
C4A 0.0263(9) 0.0242(9) 0.0198(8) -0.0059(7) -0.0020(7) -0.0049(7)
C23A 0.0262(9) 0.0266(9) 0.0193(8) -0.0041(7) 0.0071(7) 0.0086(7)
C9A 0.0355(10) 0.0209(8) 0.0241(9) -0.0017(7) 0.0042(7) -0.0046(7)
C19A 0.0218(9) 0.0362(10) 0.0233(9) -0.0069(7) 0.0043(7) 0.0003(7)
C22A 0.0255(9) 0.0265(9) 0.0175(8) -0.0055(7) 0.0066(7) 0.0035(7)
C12A 0.0307(9) 0.0253(9) 0.0220(9) 0.0058(7) 0.0023(7) 0.0054(7)
C9B 0.0294(9) 0.0263(9) 0.0239(9) -0.0044(7) -0.0030(7) -0.0005(7)
C10B 0.0291(9) 0.0230(9) 0.0266(9) -0.0027(7) 0.0045(7) -0.0011(7)
C11A 0.0356(10) 0.0229(9) 0.0169(8) 0.0037(7) 0.0001(7) 0.0051(7)
C14B 0.0291(9) 0.0203(8) 0.0224(8) -0.0065(7) -0.0010(7) 0.0002(7)
C5B 0.0248(9) 0.0281(9) 0.0191(8) 0.0011(7) -0.0039(7) 0.0035(7)
C19B 0.0211(9) 0.0366(10) 0.0269(9) 0.0023(8) 0.0039(7) -0.0032(7)
C27A 0.0340(10) 0.0256(9) 0.0185(8) -0.0062(7) 0.0026(7) -0.0015(7)
C22B 0.0249(9) 0.0300(9) 0.0196(8) 0.0011(7) 0.0065(7) 0.0008(7)
C23B 0.0256(9) 0.0283(9) 0.0206(8) 0.0004(7) 0.0084(7) -0.0001(7)
C14A 0.0377(10) 0.0146(8) 0.0216(8) 0.0047(7) 0.0030(7) 0.0026(7)
C1A 0.0274(9) 0.0357(10) 0.0240(9) 0.0024(8) -0.0065(7) -0.0001(8)
C2A 0.0226(9) 0.0407(10) 0.0232(9) -0.0042(8) -0.0019(7) 0.0026(8)
C18A 0.0356(10) 0.0263(9) 0.0239(9) -0.0004(7) 0.0035(7) 0.0096(8)
C12B 0.0248(9) 0.0251(9) 0.0294(9) -0.0026(7) 0.0030(7) 0.0039(7)
C24B 0.0243(9) 0.0295(9) 0.0277(9) 0.0030(7) 0.0057(7) 0.0026(7)
C20A 0.0251(9) 0.0320(9) 0.0221(9) -0.0002(7) 0.0058(7) -0.0013(7)
C8B 0.0285(10) 0.0357(10) 0.0345(10) 0.0006(8) 0.0044(8) -0.0033(8)
C25B 0.0336(11) 0.0451(12) 0.0417(12) 0.0064(9) -0.0113(9) -0.0031(9)
C16A 0.0327(11) 0.0718(15) 0.0239(10) -0.0072(10) 0.0014(8) 0.0148(10)
C7B 0.0389(11) 0.0230(9) 0.0375(11) -0.0011(8) 0.0040(8) 0.0007(8)
C17A 0.0335(11) 0.0588(14) 0.0304(10) -0.0088(9) -0.0021(8) 0.0043(10)
C16B 0.0344(11) 0.0461(12) 0.0381(11) 0.0032(9) 0.0076(9) -0.0061(9)
C26A 0.0378(11) 0.0403(11) 0.0379(11) 0.0128(9) 0.0022(9) -0.0026(9)
C25A 0.0385(11) 0.0508(13) 0.0361(11) -0.0108(9) -0.0121(9) 0.0017(10)
C26B 0.0722(16) 0.0263(10) 0.0432(12) -0.0005(9) -0.0140(11) -0.0014(10)
C17B 0.0376(12) 0.0621(14) 0.0463(13) 0.0147(11) 0.0032(10) 0.0232(11)
C8A 0.0423(12) 0.0579(14) 0.0330(11) -0.0072(10) 0.0081(9) 0.0113(10)
C7A 0.117(3) 0.0428(15) 0.104(2) 0.0135(16) -0.047(2) 0.0024(16)

loop_
_atom_type_symbol
_atom_type_description
_atom_type_scat_dispersion_real
_atom_type_scat_dispersion_imag
_atom_type_scat_source
C C 0.0033 0.0016 'International Tables Vol C Tables 4.2.6.8 and 6.1.1.4'
H H 0.0000 0.0000 'International Tables Vol C Tables 4.2.6.8 and 6.1.1.4'
O O 0.0106 0.0060 'International Tables Vol C Tables 4.2.6.8 and 6.1.1.4'

loop_
_geom_angle_atom_site_label_1
_geom_angle_atom_site_label_2
_geom_angle_atom_site_label_3
_geom_angle
C1B O1B C7B 115.47(13)
C2B O2B C8B 116.05(13)
C19B O5B C25B 115.36(14)
C10A O3A C16A 115.73(13)
C11A O4A C17A 116.44(14)
C10B O3B C16B 116.72(14)
C11B O4B C17B 117.01(15)
C20A O6A C26A 116.07(14)
C19A O5A C25A 116.94(15)
C20B O6B C26B 116.62(15)
C1A O1A C7A 114.30(16)
C22A C21A H21A 118.9
C20A C21A H21A 118.9
C20A C21A C22A 122.26(16)
C3B C4B C9B 117.20(15)
C5B C4B C3B 119.00(15)
C5B C4B C9B 123.79(15)
C6A C5A C4A 118.36(15)
C6A C5A C27A 118.02(15)
C4A C5A C27A 123.49(15)
C5A C6A H6A 118.9
C1A C6A C5A 122.25(16)
C1A C6A H6A 118.9
C10A C15A H15A 118.9
C10A C15A C14A 122.16(17)
C14A C15A H15A 118.9
C4B C3B H3B 118.9
C2B C3B C4B 122.25(16)
C2B C3B H3B 118.9
O3A C10A C15A 124.11(16)
O3A C10A C11A 116.95(15)
C15A C10A C11A 118.94(15)
C4A C3A H3A 118.9
C2A C3A H3A 118.9
C2A C3A C4A 122.22(16)
C10B C15B H15B 119.2
C10B C15B C14B 121.67(16)
C14B C15B H15B 119.2
O2B C2B C3B 124.62(16)
O2B C2B C1B 116.62(15)
C3B C2B C1B 118.75(15)
O1B C1B C2B 117.10(15)
O1B C1B C6B 123.63(16)
C6B C1B C2B 119.26(15)
C20B C21B H21B 118.8
C20B C21B C22B 122.32(16)
C22B C21B H21B 118.8
C12A C13A C18A 117.77(16)
C14A C13A C12A 119.06(15)
C14A C13A C18A 123.14(15)
C2A O2A C8A 116.16(14)
H27A C27B H27B 108.3
C5B C27B H27A 109.9
C5B C27B H27B 109.9
C5B C27B C22B 108.87(13)
C22B C27B H27A 109.9
C22B C27B H27B 109.9
O6B C20B C21B 125.00(16)
O6B C20B C19B 116.20(16)
C21B C20B C19B 118.80(16)
O4B C11B C10B 115.49(15)
O4B C11B C12B 125.42(16)
C12B C11B C10B 119.09(15)
H18A C18B H18B 107.8
C13B C18B H18A 109.0
C13B C18B H18B 109.0
C13B C18B C23B 112.95(13)
C23B C18B H18A 109.0
C23B C18B H18B 109.0
C1B C6B H6B 118.9
C1B C6B C5B 122.15(16)
C5B C6B H6B 118.9
C14B C13B C18B 122.72(15)
C14B C13B C12B 118.80(16)
C12B C13B C18B 118.44(15)
C23A C24A H24A 119.0
C19A C24A H24A 119.0
C19A C24A C23A 121.96(16)
C5A C4A C3A 118.91(16)
C5A C4A C9A 123.02(15)
C3A C4A C9A 117.97(15)
C24A C23A C18A 117.81(15)
C22A C23A C24A 119.06(16)
C22A C23A C18A 123.08(16)
C4A C9A H9AA 109.3
C4A C9A H9AB 109.3
H9AA C9A H9AB 108.0
C14A C9A C4A 111.40(13)
C14A C9A H9AA 109.3
C14A C9A H9AB 109.3
O5A C19A C24A 125.05(16)
O5A C19A C20A 116.16(16)
C24A C19A C20A 118.79(16)
C21A C22A C27A 116.84(15)
C23A C22A C21A 118.52(15)
C23A C22A C27A 124.56(15)
C13A C12A H12A 119.2
C11A C12A C13A 121.69(16)
C11A C12A H12A 119.2
C4B C9B H9BA 109.0
C4B C9B H9BB 109.0
C4B C9B C14B 112.99(13)
H9BA C9B H9BB 107.8
C14B C9B H9BA 109.0
C14B C9B H9BB 109.0
O3B C10B C15B 125.10(16)
O3B C10B C11B 115.40(15)
C15B C10B C11B 119.49(16)
O4A C11A C10A 116.49(15)
O4A C11A C12A 124.25(16)
C12A C11A C10A 119.27(16)
C15B C14B C9B 117.82(15)
C13B C14B C15B 119.04(15)
C13B C14B C9B 123.13(15)
C4B C5B C27B 124.29(15)
C4B C5B C6B 118.49(16)
C6B C5B C27B 116.93(15)
O5B C19B C20B 116.88(16)
O5B C19B C24B 124.00(16)
C24B C19B C20B 119.12(16)
C5A C27A C22A 110.93(13)
C5A C27A H27C 109.5
C5A C27A H27D 109.5
C22A C27A H27C 109.5
C22A C27A H27D 109.5
H27C C27A H27D 108.0
C21B C22B C27B 117.70(15)
C23B C22B C21B 118.35(16)
C23B C22B C27B 123.70(16)
C22B C23B C18B 124.22(16)
C22B C23B C24B 119.06(16)
C24B C23B C18B 116.68(15)
C15A C14A C9A 117.33(16)
C13A C14A C15A 118.82(16)
C13A C14A C9A 123.85(15)
O1A C1A C2A 120.70(16)
C6A C1A O1A 119.97(16)
C6A C1A C2A 119.32(16)
C3A C2A C1A 118.89(16)
O2A C2A C3A 123.55(16)
O2A C2A C1A 117.54(16)
C13A C18A H18C 109.2
C13A C18A H18D 109.2
C23A C18A C13A 111.93(13)
C23A C18A H18C 109.2
C23A C18A H18D 109.2
H18C C18A H18D 107.9
C11B C12B C13B 121.86(16)
C11B C12B H12B 119.1
C13B C12B H12B 119.1
C19B C24B C23B 122.21(16)
C19B C24B H24B 118.9
C23B C24B H24B 118.9
O6A C20A C19A 116.52(15)
C21A C20A O6A 124.11(15)
C21A C20A C19A 119.36(16)
O2B C8B H8BA 109.5
O2B C8B H8BB 109.5
O2B C8B H8BC 109.5
H8BA C8B H8BB 109.5
H8BA C8B H8BC 109.5
H8BB C8B H8BC 109.5
O5B C25B H25A 109.5
O5B C25B H25B 109.5
O5B C25B H25C 109.5
H25A C25B H25B 109.5
H25A C25B H25C 109.5
H25B C25B H25C 109.5
O3A C16A H16D 109.5
O3A C16A H16E 109.5
O3A C16A H16F 109.5
H16D C16A H16E 109.5
H16D C16A H16F 109.5
H16E C16A H16F 109.5
O1B C7B H7BA 109.5
O1B C7B H7BB 109.5
O1B C7B H7BC 109.5
H7BA C7B H7BB 109.5
H7BA C7B H7BC 109.5
H7BB C7B H7BC 109.5
O4A C17A H17D 109.5
O4A C17A H17E 109.5
O4A C17A H17F 109.5
H17D C17A H17E 109.5
H17D C17A H17F 109.5
H17E C17A H17F 109.5
O3B C16B H16A 109.5
O3B C16B H16B 109.5
O3B C16B H16C 109.5
H16A C16B H16B 109.5
H16A C16B H16C 109.5
H16B C16B H16C 109.5
O6A C26A H26D 109.5
O6A C26A H26E 109.5
O6A C26A H26F 109.5
H26D C26A H26E 109.5
H26D C26A H26F 109.5
H26E C26A H26F 109.5
O5A C25A H25D 109.5
O5A C25A H25E 109.5
O5A C25A H25F 109.5
H25D C25A H25E 109.5
H25D C25A H25F 109.5
H25E C25A H25F 109.5
O6B C26B H26A 109.5
O6B C26B H26B 109.5
O6B C26B H26C 109.5
H26A C26B H26B 109.5
H26A C26B H26C 109.5
H26B C26B H26C 109.5
O4B C17B H17A 109.5
O4B C17B H17B 109.5
O4B C17B H17C 109.5
H17A C17B H17B 109.5
H17A C17B H17C 109.5
H17B C17B H17C 109.5
O2A C8A H8AA 109.5
O2A C8A H8AB 109.5
O2A C8A H8AC 109.5
H8AA C8A H8AB 109.5
H8AA C8A H8AC 109.5
H8AB C8A H8AC 109.5
O1A C7A H7AA 109.5
O1A C7A H7AB 109.5
O1A C7A H7AC 109.5
H7AA C7A H7AB 109.5
H7AA C7A H7AC 109.5
H7AB C7A H7AC 109.5

loop_
_geom_bond_atom_site_label_1
_geom_bond_atom_site_label_2
_geom_bond_distance
O1B C1B 1.375(2)
O1B C7B 1.429(2)
O2B C2B 1.375(2)
O2B C8B 1.432(2)
O5B C19B 1.377(2)
O5B C25B 1.430(2)
O3A C10A 1.373(2)
O3A C16A 1.431(2)
O4A C11A 1.374(2)
O4A C17A 1.426(2)
O3B C10B 1.375(2)
O3B C16B 1.427(2)
O4B C11B 1.374(2)
O4B C17B 1.424(2)
O6A C20A 1.373(2)
O6A C26A 1.422(2)
O5A C19A 1.378(2)
O5A C25A 1.424(2)
O6B C20B 1.376(2)
O6B C26B 1.423(2)
O1A C1A 1.383(2)
O1A C7A 1.386(3)
C21A H21A 0.9500
C21A C22A 1.400(2)
C21A C20A 1.373(2)
C4B C3B 1.405(2)
C4B C9B 1.520(2)
C4B C5B 1.390(2)
C5A C6A 1.397(2)
C5A C4A 1.397(2)
C5A C27A 1.518(2)
C6A H6A 0.9500
C6A C1A 1.380(2)
C15A H15A 0.9500
C15A C10A 1.378(2)
C15A C14A 1.401(2)
C3B H3B 0.9500
C3B C2B 1.380(2)
C10A C11A 1.405(2)
C3A H3A 0.9500
C3A C4A 1.398(2)
C3A C2A 1.378(3)
C15B H15B 0.9500
C15B C10B 1.379(2)
C15B C14B 1.405(2)
C2B C1B 1.400(2)
C1B C6B 1.384(2)
C21B H21B 0.9500
C21B C20B 1.383(2)
C21B C22B 1.410(2)
C13A C12A 1.404(2)
C13A C14A 1.389(2)
C13A C18A 1.523(2)
O2A C2A 1.375(2)
O2A C8A 1.421(2)
C27B H27A 0.9900
C27B H27B 0.9900
C27B C5B 1.520(2)
C27B C22B 1.523(2)
C20B C19B 1.403(2)
C11B C10B 1.403(2)
C11B C12B 1.379(2)
C18B H18A 0.9900
C18B H18B 0.9900
C18B C13B 1.521(2)
C18B C23B 1.524(2)
C6B H6B 0.9500
C6B C5B 1.403(2)
C13B C14B 1.392(2)
C13B C12B 1.408(2)
C24A H24A 0.9500
C24A C23A 1.401(2)
C24A C19A 1.381(3)
C4A C9A 1.515(2)
C23A C22A 1.391(2)
C23A C18A 1.517(2)
C9A H9AA 0.9900
C9A H9AB 0.9900
C9A C14A 1.513(2)
C19A C20A 1.402(2)
C22A C27A 1.518(2)
C12A H12A 0.9500
C12A C11A 1.380(2)
C9B H9BA 0.9900
C9B H9BB 0.9900
C9B C14B 1.521(2)
C19B C24B 1.378(2)
C27A H27C 0.9900
C27A H27D 0.9900
C22B C23B 1.389(2)
C23B C24B 1.403(2)
C1A C2A 1.395(3)
C18A H18C 0.9900
C18A H18D 0.9900
C12B H12B 0.9500
C24B H24B 0.9500
C8B H8BA 0.9800
C8B H8BB 0.9800
C8B H8BC 0.9800
C25B H25A 0.9800
C25B H25B 0.9800
C25B H25C 0.9800
C16A H16D 0.9800
C16A H16E 0.9800
C16A H16F 0.9800
C7B H7BA 0.9800
C7B H7BB 0.9800
C7B H7BC 0.9800
C17A H17D 0.9800
C17A H17E 0.9800
C17A H17F 0.9800
C16B H16A 0.9800
C16B H16B 0.9800
C16B H16C 0.9800
C26A H26D 0.9800
C26A H26E 0.9800
C26A H26F 0.9800
C25A H25D 0.9800
C25A H25E 0.9800
C25A H25F 0.9800
C26B H26A 0.9800
C26B H26B 0.9800
C26B H26C 0.9800
C17B H17A 0.9800
C17B H17B 0.9800
C17B H17C 0.9800
C8A H8AA 0.9800
C8A H8AB 0.9800
C8A H8AC 0.9800
C7A H7AA 0.9800
C7A H7AB 0.9800
C7A H7AC 0.9800

loop_
_geom_torsion_atom_site_label_1
_geom_torsion_atom_site_label_2
_geom_torsion_atom_site_label_3
_geom_torsion_atom_site_label_4
_geom_torsion
O1B C1B C6B C5B 176.70(15)
O2B C2B C1B O1B -0.1(2)
O2B C2B C1B C6B 178.94(14)
O5B C19B C24B C23B 176.59(16)
O3A C10A C11A O4A 0.8(2)
O3A C10A C11A C12A -179.41(15)
O4B C11B C10B O3B -0.5(2)
O4B C11B C10B C15B -179.80(15)
O4B C11B C12B C13B -178.59(15)
O5A C19A C20A O6A -0.3(2)
O5A C19A C20A C21A 179.38(15)
O6B C20B C19B O5B 2.1(2)
O6B C20B C19B C24B -177.50(15)
O1A C1A C2A C3A 177.16(16)
O1A C1A C2A O2A -1.7(3)
C21A C22A C27A C5A -81.84(18)
C4B C3B C2B O2B -176.77(15)
C4B C3B C2B C1B 2.7(2)
C4B C9B C14B C15B 86.39(18)
C4B C9B C14B C13B -92.27(19)
C5A C6A C1A O1A -178.92(15)
C5A C6A C1A C2A -0.6(3)
C5A C4A C9A C14A 96.46(19)
C6A C5A C4A C3A -0.2(2)
C6A C5A C4A C9A -176.57(15)
C6A C5A C27A C22A 81.59(18)
C6A C1A C2A C3A -1.2(3)
C6A C1A C2A O2A 179.98(16)
C15A C10A C11A O4A -178.09(15)
C15A C10A C11A C12A 1.7(2)
C3B C4B C9B C14B -77.40(19)
C3B C4B C5B C27B 172.73(15)
C3B C4B C5B C6B -0.9(2)
C3B C2B C1B O1B -179.64(14)
C3B C2B C1B C6B -0.6(2)
C10A C15A C14A C13A 1.0(2)
C10A C15A C14A C9A -177.96(15)
C3A C4A C9A C14A -79.98(19)
C2B C1B C6B C5B -2.3(2)
C1B C6B C5B C4B 3.0(2)
C1B C6B C5B C27B -171.07(15)
C21B C20B C19B O5B -177.60(15)
C21B C20B C19B C24B 2.8(2)
C21B C22B C23B C18B 179.91(15)
C21B C22B C23B C24B 2.1(2)
C13A C12A C11A O4A -179.69(15)
C13A C12A C11A C10A 0.5(2)
C27B C22B C23B C18B 5.9(3)
C27B C22B C23B C24B -171.94(15)
C20B C21B C22B C27B 171.29(15)
C20B C21B C22B C23B -3.1(2)
C20B C19B C24B C23B -3.8(3)
C18B C13B C14B C15B -178.21(15)
C18B C13B C14B C9B 0.4(2)
C18B C13B C12B C11B 176.39(15)
C18B C23B C24B C19B -176.66(15)
C13B C18B C23B C22B -101.74(19)
C13B C18B C23B C24B 76.15(19)
C24A C23A C22A C21A -0.1(2)
C24A C23A C22A C27A -176.88(15)
C24A C23A C18A C13A 81.61(19)
C24A C19A C20A O6A 179.77(15)
C24A C19A C20A C21A -0.5(2)
C4A C5A C6A C1A 1.2(2)
C4A C5A C27A C22A -94.32(19)
C4A C3A C2A O2A -178.94(16)
C4A C3A C2A C1A 2.3(3)
C4A C9A C14A C15A 81.97(19)
C4A C9A C14A C13A -96.98(19)
C23A C24A C19A O5A 178.95(15)
C23A C24A C19A C20A -1.1(2)
C23A C22A C27A C5A 95.00(19)
C19A C24A C23A C22A 1.4(2)
C19A C24A C23A C18A -176.21(15)
C22A C21A C20A O6A -178.41(15)
C22A C21A C20A C19A 1.9(3)
C22A C23A C18A C13A -95.94(19)
C12A C13A C14A C15A 1.2(2)
C12A C13A C14A C9A -179.85(15)
C12A C13A C18A C23A -84.65(19)
C9B C4B C3B C2B 176.95(15)
C9B C4B C5B C27B -6.1(2)
C9B C4B C5B C6B -179.73(15)
C10B C15B C14B C13B 1.9(2)
C10B C15B C14B C9B -176.86(15)
C10B C11B C12B C13B 2.0(2)
C14B C15B C10B O3B 179.21(15)
C14B C15B C10B C11B -1.6(2)
C14B C13B C12B C11B -1.7(2)
C5B C4B C3B C2B -2.0(2)
C5B C4B C9B C14B 101.48(19)
C5B C27B C22B C21B -82.63(18)
C5B C27B C22B C23B 91.42(19)
C27A C5A C6A C1A -174.89(15)
C27A C5A C4A C3A 175.74(15)
C27A C5A C4A C9A -0.7(2)
C22B C21B C20B O6B -179.05(16)
C22B C21B C20B C19B 0.6(3)
C22B C27B C5B C4B -91.28(19)
C22B C27B C5B C6B 82.41(18)
C22B C23B C24B C19B 1.3(3)
C23B C18B C13B C14B 91.64(19)
C23B C18B C13B C12B -86.38(18)
C14A C15A C10A O3A 178.69(15)
C14A C15A C10A C11A -2.5(2)
C14A C13A C12A C11A -2.0(2)
C14A C13A C18A C23A 93.27(19)
C2A C3A C4A C5A -1.6(2)
C2A C3A C4A C9A 174.97(15)
C18A C13A C12A C11A 176.01(15)
C18A C13A C14A C15A -176.68(15)
C18A C13A C14A C9A 2.3(2)
C18A C23A C22A C21A 177.44(15)
C18A C23A C22A C27A 0.6(2)
C12B C11B C10B O3B 178.96(15)
C12B C11B C10B C15B -0.3(2)
C12B C13B C14B C15B -0.2(2)
C12B C13B C14B C9B 178.45(15)
C20A C21A C22A C23A -1.6(2)
C20A C21A C22A C27A 175.44(15)
C8B O2B C2B C3B 13.3(2)
C8B O2B C2B C1B -166.18(15)
C25B O5B C19B C20B 165.85(16)
C25B O5B C19B C24B -14.5(2)
C16A O3A C10A C15A -4.2(2)
C16A O3A C10A C11A 177.02(16)
C7B O1B C1B C2B 156.06(15)
C7B O1B C1B C6B -22.9(2)
C17A O4A C11A C10A -177.83(16)
C17A O4A C11A C12A 2.4(2)
C16B O3B C10B C15B 2.7(2)
C16B O3B C10B C11B -176.51(15)
C26A O6A C20A C21A 20.1(2)
C26A O6A C20A C19A -160.21(16)
C25A O5A C19A C24A -20.1(2)
C25A O5A C19A C20A 160.01(16)
C26B O6B C20B C21B 13.8(3)
C26B O6B C20B C19B -165.88(17)
C17B O4B C11B C10B 173.76(17)
C17B O4B C11B C12B -5.7(3)
C8A O2A C2A C3A 34.3(3)
C8A O2A C2A C1A -146.97(18)
C7A O1A C1A C6A -101.2(3)
C7A O1A C1A C2A 80.4(3)
